data_7236823
loop_
_publ_author_name
'M\'as-Montoya, Miriam'
'Cer\'on-Carrasco, Jos\'e Pedro'
'Hamao, Shino'
'Eguchi, Ritsuko'
'Kubozono, Yoshihiro'
'T\'arraga, Alberto'
'Curiel, David'

_publ_section_title
;
 Synthesis and characterization of carbazolo[2,1-a]carbazole in thin film
 and single crystal field-effect transistors
;
_journal_issue 28
_journal_name_full 'Journal of Materials Chemistry C'
_journal_page_first 7020
_journal_paper_doi 10.1039/C7TC02139A
_journal_volume 5
_journal_year 2017
_chemical_formula_sum 'C22 H14 N2'
_chemical_formula_weight 306.35
_space_group_crystal_system monoclinic
_space_group_IT_number 14
_space_group_name_Hall '-P 2ybc'
_space_group_name_H-M_alt 'P 1 21/c 1'
_atom_sites_solution_hydrogens mixed
_atom_sites_solution_primary direct
_audit_creation_method SHELXL-2013
_audit_update_record
;
2016-12-11 deposited with the CCDC.
2017-06-22 downloaded from the CCDC.
;
_cell_angle_alpha 90
_cell_angle_beta 102.4397(19)
_cell_angle_gamma 90
_cell_formula_units_Z 2
_cell_length_a 14.8734(9)
_cell_length_b 5.0259(3)
_cell_length_c 9.8407(6)
_cell_measurement_reflns_used 9933
_cell_measurement_temperature 100(2)
_cell_measurement_theta_max 28.73
_cell_measurement_theta_min 2.80
_cell_volume 718.34(8)
_computing_cell_refinement 'SAINT V8.34A (Bruker AXS Inc., 2011)'
_computing_data_collection 'APEX2 2014.1-1 (Bruker AXS Inc.)'
_computing_data_reduction 'SAINT V8.34A (Bruker AXS Inc., 2011)'
_computing_molecular_graphics 'Bruker SHELXTL'
_computing_publication_material 'Bruker SHELXTL'
_computing_structure_refinement 'SHELXL-2013 (Sheldrick, 2013)'
_computing_structure_solution 'SHELXS-97 (Sheldrick, 2008)'
_diffrn_ambient_temperature 100(2)
_diffrn_detector_area_resol_mean 10.4167
_diffrn_measured_fraction_theta_full 0.998
_diffrn_measured_fraction_theta_max 0.998
_diffrn_measurement_device_type 'Bruker D8 QUEST'
_diffrn_measurement_method 'w-scans and phi-scans'
_diffrn_radiation_type MoK\a
_diffrn_radiation_wavelength 0.71073
_diffrn_reflns_av_R_equivalents 0.0270
_diffrn_reflns_av_unetI/netI 0.0139
_diffrn_reflns_Laue_measured_fraction_full 0.998
_diffrn_reflns_Laue_measured_fraction_max 0.998
_diffrn_reflns_limit_h_max 20
_diffrn_reflns_limit_h_min -20
_diffrn_reflns_limit_k_max 6
_diffrn_reflns_limit_k_min -6
_diffrn_reflns_limit_l_max 13
_diffrn_reflns_limit_l_min -13
_diffrn_reflns_number 19237
_diffrn_reflns_point_group_measured_fraction_full 0.998
_diffrn_reflns_point_group_measured_fraction_max 0.998
_diffrn_reflns_theta_full 27.000
_diffrn_reflns_theta_max 28.736
_diffrn_reflns_theta_min 2.805
_diffrn_source 'high brilliance microfocus sealed tube '
_exptl_absorpt_coefficient_mu 0.084
_exptl_absorpt_correction_T_max 0.8621
_exptl_absorpt_correction_T_min 0.8278
_exptl_absorpt_correction_type multi-scan
_exptl_absorpt_process_details SADABS
_exptl_crystal_colour colourless
_exptl_crystal_density_diffrn 1.416
_exptl_crystal_description prism
_exptl_crystal_F_000 320
_exptl_crystal_size_max 0.214
_exptl_crystal_size_mid 0.090
_exptl_crystal_size_min 0.030
_refine_diff_density_max 0.324
_refine_diff_density_min -0.311
_refine_diff_density_rms 0.056
_refine_ls_extinction_method none
_refine_ls_goodness_of_fit_ref 1.018
_refine_ls_hydrogen_treatment mixed
_refine_ls_matrix_type full
_refine_ls_number_parameters 113
_refine_ls_number_reflns 1860
_refine_ls_number_restraints 1
_refine_ls_restrained_S_all 1.018
_refine_ls_R_factor_all 0.0474
_refine_ls_R_factor_gt 0.0411
_refine_ls_shift/su_max 0.000
_refine_ls_shift/su_mean 0.000
_refine_ls_structure_factor_coef Fsqd
_refine_ls_weighting_details 'w=1/[\s^2^(Fo^2^)+(0.0670P)^2^+0.2734P] where P=(Fo^2^+2Fc^2^)/3'
_refine_ls_weighting_scheme calc
_refine_ls_wR_factor_gt 0.1071
_refine_ls_wR_factor_ref 0.1120
_reflns_Friedel_coverage 0.000
_reflns_number_gt 1628
_reflns_number_total 1860
_reflns_threshold_expression 'I > 2\s(I)'
_cod_data_source_file c7tc02139a2.cif
_cod_data_source_block mmm197_NH_0msi
_cod_original_sg_symbol_H-M 'P 21/c'
_cod_database_code 7236823
_shelx_space_group_comment
;
The symmetry employed for this shelxl refinement is uniquely defined
by the following loop, which should always be used as a source of
symmetry information in preference to the above space-group names.
They are only intended as comments.
;
_shelx_estimated_absorpt_t_min 0.982
_shelx_estimated_absorpt_t_max 0.997
_shelxl_version_number 2013-4

loop_
_space_group_symop_operation_xyz
'x, y, z'
'-x, y+1/2, -z+1/2'
'-x, -y, -z'
'x, -y-1/2, z-1/2'

loop_
_atom_site_label
_atom_site_type_symbol
_atom_site_fract_x
_atom_site_fract_y
_atom_site_fract_z
_atom_site_U_iso_or_equiv
_atom_site_adp_type
_atom_site_occupancy
_atom_site_site_symmetry_order
_atom_site_calc_flag
_atom_site_refinement_flags_posn
_atom_site_refinement_flags_adp
N1 N 0.15296(6) 0.26032(18) 0.72656(9) 0.0159(2) Uani 1 1 d D .
H01 H 0.1285(10) 0.396(3) 0.7610(15) 0.027(4) Uiso 1 1 d D .
C1 C 0.24534(7) 0.1886(2) 0.76116(10) 0.0158(2) Uani 1 1 d . .
C2 C 0.31650(8) 0.2969(2) 0.86177(11) 0.0192(2) Uani 1 1 d . .
H2 H 0.3062 0.4430 0.9178 0.023 Uiso 1 1 calc R U
C3 C 0.40292(8) 0.1827(2) 0.87667(11) 0.0214(3) Uani 1 1 d . .
H3 H 0.4527 0.2518 0.9446 0.026 Uiso 1 1 calc R U
C4 C 0.41879(8) -0.0326(2) 0.79389(12) 0.0214(3) Uani 1 1 d . .
H4 H 0.4789 -0.1059 0.8066 0.026 Uiso 1 1 calc R U
C5 C 0.34790(7) -0.1396(2) 0.69383(11) 0.0188(2) Uani 1 1 d . .
H5 H 0.3589 -0.2850 0.6379 0.023 Uiso 1 1 calc R U
C6 C 0.25958(7) -0.0284(2) 0.67695(10) 0.0158(2) Uani 1 1 d . .
C7 C 0.17145(7) -0.0846(2) 0.58630(10) 0.0150(2) Uani 1 1 d . .
C8 C 0.14231(7) -0.2748(2) 0.48020(11) 0.0167(2) Uani 1 1 d . .
H8 H 0.1849 -0.3981 0.4567 0.020 Uiso 1 1 calc R U
C9 C 0.05152(7) -0.2791(2) 0.41150(10) 0.0158(2) Uani 1 1 d . .
H9 H 0.0318 -0.4051 0.3392 0.019 Uiso 1 1 calc R U
C10 C 0.01368(7) 0.09768(19) 0.55320(10) 0.0140(2) Uani 1 1 d . .
C11 C 0.10826(7) 0.0975(2) 0.62037(10) 0.0145(2) Uani 1 1 d . .

loop_
_atom_site_aniso_label
_atom_site_aniso_U_11
_atom_site_aniso_U_22
_atom_site_aniso_U_33
_atom_site_aniso_U_23
_atom_site_aniso_U_13
_atom_site_aniso_U_12
N1 0.0169(4) 0.0156(4) 0.0155(4) -0.0017(3) 0.0040(3) 0.0001(3)
C1 0.0172(5) 0.0170(5) 0.0139(5) 0.0029(4) 0.0050(4) -0.0009(4)
C2 0.0208(5) 0.0214(5) 0.0157(5) -0.0003(4) 0.0046(4) -0.0024(4)
C3 0.0194(5) 0.0266(6) 0.0173(5) 0.0021(4) 0.0020(4) -0.0021(4)
C4 0.0178(5) 0.0257(6) 0.0204(5) 0.0041(4) 0.0037(4) 0.0021(4)
C5 0.0200(5) 0.0196(5) 0.0175(5) 0.0024(4) 0.0053(4) 0.0023(4)
C6 0.0171(5) 0.0168(5) 0.0139(5) 0.0031(4) 0.0046(4) -0.0008(4)
C7 0.0168(5) 0.0151(5) 0.0140(5) 0.0022(4) 0.0051(4) 0.0003(4)
C8 0.0193(5) 0.0153(5) 0.0168(5) -0.0006(4) 0.0068(4) 0.0025(4)
C9 0.0198(5) 0.0143(5) 0.0143(5) -0.0024(4) 0.0060(4) 0.0002(4)
C10 0.0184(5) 0.0122(5) 0.0124(4) 0.0007(4) 0.0062(4) -0.0003(4)
C11 0.0192(5) 0.0131(5) 0.0123(4) 0.0014(3) 0.0062(4) -0.0002(4)

loop_
_atom_type_symbol
_atom_type_description
_atom_type_scat_dispersion_real
_atom_type_scat_dispersion_imag
_atom_type_scat_source
C C 0.0033 0.0016 'International Tables Vol C Tables 4.2.6.8 and 6.1.1.4'
H H 0.0000 0.0000 'International Tables Vol C Tables 4.2.6.8 and 6.1.1.4'
N N 0.0061 0.0033 'International Tables Vol C Tables 4.2.6.8 and 6.1.1.4'

loop_
_geom_angle_atom_site_label_1
_geom_angle_atom_site_label_2
_geom_angle_atom_site_label_3
_geom_angle
_geom_angle_site_symmetry_1
_geom_angle_site_symmetry_3
C11 N1 C1 108.74(9) . .
N1 C1 C2 129.17(10) . .
N1 C1 C6 108.75(9) . .
C2 C1 C6 122.06(10) . .
C3 C2 C1 117.25(11) . .
C2 C3 C4 121.70(10) . .
C5 C4 C3 120.90(10) . .
C4 C5 C6 118.58(10) . .
C5 C6 C1 119.50(10) . .
C5 C6 C7 134.10(10) . .
C1 C6 C7 106.40(9) . .
C11 C7 C8 120.20(9) . .
C11 C7 C6 106.86(9) . .
C8 C7 C6 132.94(10) . .
C9 C8 C7 119.14(9) . .
C8 C9 C10 121.15(9) . 3_556
C11 C10 C9 122.96(9) . 3_556
C11 C10 C10 115.97(11) . 3_556
C9 C10 C10 121.06(12) 3_556 3_556
N1 C11 C7 109.24(9) . .
N1 C11 C10 128.29(9) . .
C7 C11 C10 122.46(9) . .

loop_
_geom_bond_atom_site_label_1
_geom_bond_atom_site_label_2
_geom_bond_distance
_geom_bond_site_symmetry_2
N1 C11 1.3800(13) .
N1 C1 1.3900(13) .
C1 C2 1.3947(15) .
C1 C6 1.4131(15) .
C2 C3 1.3865(16) .
C3 C4 1.4045(17) .
C4 C5 1.3868(16) .
C5 C6 1.4041(15) .
C6 C7 1.4457(14) .
C7 C11 1.4032(14) .
C7 C8 1.4131(14) .
C8 C9 1.3739(15) .
C9 C10 1.4276(14) 3_556
C10 C11 1.4196(14) .
C10 C9 1.4275(14) 3_556
C10 C10 1.4291(19) 3_556

loop_
_geom_torsion_atom_site_label_1
_geom_torsion_atom_site_label_2
_geom_torsion_atom_site_label_3
_geom_torsion_atom_site_label_4
_geom_torsion
_geom_torsion_site_symmetry_1
_geom_torsion_site_symmetry_4
C11 N1 C1 C2 179.96(10) . .
C11 N1 C1 C6 -1.15(11) . .
N1 C1 C2 C3 178.70(10) . .
C6 C1 C2 C3 -0.06(16) . .
C1 C2 C3 C4 0.25(17) . .
C2 C3 C4 C5 -0.18(18) . .
C3 C4 C5 C6 -0.09(16) . .
C4 C5 C6 C1 0.27(16) . .
C4 C5 C6 C7 179.96(11) . .
N1 C1 C6 C5 -179.19(9) . .
C2 C1 C6 C5 -0.20(16) . .
N1 C1 C6 C7 1.05(11) . .
C2 C1 C6 C7 -179.97(9) . .
C5 C6 C7 C11 179.72(11) . .
C1 C6 C7 C11 -0.56(11) . .
C5 C6 C7 C8 -0.2(2) . .
C1 C6 C7 C8 179.56(11) . .
C11 C7 C8 C9 -0.18(15) . .
C6 C7 C8 C9 179.69(10) . .
C7 C8 C9 C10 -0.85(15) . 3_556
C1 N1 C11 C7 0.79(11) . .
C1 N1 C11 C10 179.48(9) . .
C8 C7 C11 N1 179.77(9) . .
C6 C7 C11 N1 -0.13(11) . .
C8 C7 C11 C10 0.99(15) . .
C6 C7 C11 C10 -178.91(9) . .
C9 C10 C11 N1 0.43(16) 3_556 .
C10 C10 C11 N1 -179.25(11) 3_556 .
C9 C10 C11 C7 178.96(9) 3_556 .
C10 C10 C11 C7 -0.72(16) 3_556 .
